data_4312030
loop_
_publ_author_name
'Jiyong Yao'
'Bin Deng'
'Leif J. Sherry'
'Adam D. McFarland'
'Donald E. Ellis'
'Richard P. Van Duyne'
'James A. Ibers'

_publ_section_title
;
 Syntheses, Structure, Some Band Gaps, and Electronic Structures of
 CsLnZnTe3 (Ln = La, Pr, Nd, Sm, Gd, Tb, Dy, Ho, Er, Tm, Y)
;
_journal_name_full 'Inorganic Chemistry'
_journal_page_first 7735
_journal_page_last 7740
_journal_paper_doi 10.1021/ic040071p
_journal_volume 43
_journal_year 2004
_chemical_formula_sum 'Cs Nd Te3 Zn'
_chemical_formula_weight 725.32
_chemical_name_systematic
;

  ?

;
_space_group_IT_number 63
_symmetry_cell_setting orthorhombic
_symmetry_space_group_name_Hall '-C 2c 2'
_symmetry_space_group_name_H-M 'C m c m'
_atom_sites_solution_hydrogens none
_atom_sites_solution_primary direct
_atom_sites_solution_secondary difmap
_audit_creation_method SHELXL-97
_cell_angle_alpha 90.00
_cell_angle_beta 90.00
_cell_angle_gamma 90.00
_cell_formula_units_Z 4
_cell_length_a 4.4702(5)
_cell_length_b 16.6648(17)
_cell_length_c 11.8656(12)
_cell_measurement_temperature 153(2)
_cell_volume 883.93(16)
_computing_cell_refinement 'SMART version 5.054 (Bruker 2000)'
_computing_data_collection 'SMART version 5.054 (Bruker 2000)'
_computing_data_reduction 'SAINT-Plus version 6.22 (Bruker 2000)'
_computing_molecular_graphics 'SHELXL-97 (Sheldrick, 1997)'
_computing_publication_material 'SHELXL-97 (Sheldrick, 1997)'
_computing_structure_refinement 'SHELXL-97 (Sheldrick, 1997)'
_computing_structure_solution 'SHELXS-97 (Sheldrick, 1990)'
_diffrn_ambient_temperature 153(2)
_diffrn_measured_fraction_theta_full 0.966
_diffrn_measured_fraction_theta_max 0.966
_diffrn_measurement_device_type 'Bruker 1000-CCD'
_diffrn_measurement_method \w
_diffrn_radiation_monochromator graphite
_diffrn_radiation_source 'fine-focus sealed tube'
_diffrn_radiation_type MoK\a
_diffrn_radiation_wavelength 0.71073
_diffrn_reflns_av_R_equivalents 0.0343
_diffrn_reflns_av_sigmaI/netI 0.0199
_diffrn_reflns_limit_h_max 6
_diffrn_reflns_limit_h_min -5
_diffrn_reflns_limit_k_max 22
_diffrn_reflns_limit_k_min -22
_diffrn_reflns_limit_l_max 15
_diffrn_reflns_limit_l_min -15
_diffrn_reflns_number 5187
_diffrn_reflns_theta_full 28.75
_diffrn_reflns_theta_max 28.75
_diffrn_reflns_theta_min 2.44
_diffrn_standards_interval_count 0
_diffrn_standards_interval_time .
_diffrn_standards_number 0
_exptl_absorpt_coefficient_mu 22.183
_exptl_absorpt_correction_T_max 0.79807
_exptl_absorpt_correction_T_min 0.11901
_exptl_absorpt_correction_type numerical
_exptl_absorpt_process_details face-indexed
_exptl_crystal_colour 'dark red'
_exptl_crystal_density_diffrn 5.450
_exptl_crystal_density_method 'not measured'
_exptl_crystal_description needle
_exptl_crystal_F_000 1204
_exptl_crystal_size_max 0.330
_exptl_crystal_size_mid 0.050
_exptl_crystal_size_min 0.010
_refine_diff_density_max 3.839
_refine_diff_density_min -1.645
_refine_diff_density_rms 0.453
_refine_ls_extinction_method none
_refine_ls_goodness_of_fit_ref 1.218
_refine_ls_hydrogen_treatment none
_refine_ls_matrix_type full
_refine_ls_number_parameters 23
_refine_ls_number_reflns 651
_refine_ls_number_restraints 0
_refine_ls_restrained_S_all 1.218
_refine_ls_R_factor_all 0.0297
_refine_ls_R_factor_gt 0.0287
_refine_ls_shift/su_max 0.001
_refine_ls_shift/su_mean 0.000
_refine_ls_structure_factor_coef Fsqd
_refine_ls_weighting_details 'calc w=1/[\s^2^(Fo^2^)+(0.0500P)^2^+0.0000P] where P=(Fo^2^+2Fc^2^)/3'
_refine_ls_weighting_scheme calc
_refine_ls_wR_factor_gt 0.0728
_refine_ls_wR_factor_ref 0.0737
_reflns_number_gt 631
_reflns_number_total 651
_reflns_threshold_expression >2sigma(I)
_cod_data_source_file ic040071p_03.cif
_cod_data_source_block CsNdZnTe3
_cod_database_code 4312030

loop_
_symmetry_equiv_pos_as_xyz
'x, y, z'
'-x, -y, z+1/2'
'-x, y, -z+1/2'
'x, -y, -z'
'x+1/2, y+1/2, z'
'-x+1/2, -y+1/2, z+1/2'
'-x+1/2, y+1/2, -z+1/2'
'x+1/2, -y+1/2, -z'
'-x, -y, -z'
'x, y, -z-1/2'
'x, -y, z-1/2'
'-x, y, z'
'-x+1/2, -y+1/2, -z'
'x+1/2, y+1/2, -z-1/2'
'x+1/2, -y+1/2, z-1/2'
'-x+1/2, y+1/2, z'

loop_
_atom_site_label
_atom_site_type_symbol
_atom_site_fract_x
_atom_site_fract_y
_atom_site_fract_z
_atom_site_U_iso_or_equiv
_atom_site_adp_type
_atom_site_occupancy
_atom_site_symmetry_multiplicity
_atom_site_calc_flag
_atom_site_refinement_flags
_atom_site_disorder_assembly
_atom_site_disorder_group
Cs Cs 0.0000 0.74290(3) 0.2500 0.01711(19) Uani 1 4 d S . .
Nd Nd 0.0000 0.0000 0.0000 0.01036(17) Uani 1 4 d S . .
Zn Zn 0.0000 0.45998(6) 0.2500 0.0125(2) Uani 1 4 d S . .
Te1 Te 0.0000 0.37460(2) 0.06190(3) 0.01085(17) Uani 1 2 d S . .
Te2 Te 0.0000 0.05888(3) 0.2500 0.00981(18) Uani 1 4 d S . .

loop_
_atom_site_aniso_label
_atom_site_aniso_U_11
_atom_site_aniso_U_22
_atom_site_aniso_U_33
_atom_site_aniso_U_23
_atom_site_aniso_U_13
_atom_site_aniso_U_12
Cs 0.0148(3) 0.0150(3) 0.0215(3) 0.000 0.000 0.000
Nd 0.0097(3) 0.0151(3) 0.0062(3) 0.00033(14) 0.000 0.000
Zn 0.0134(5) 0.0162(5) 0.0079(5) 0.000 0.000 0.000
Te1 0.0112(3) 0.0130(3) 0.0084(3) -0.00017(13) 0.000 0.000
Te2 0.0112(3) 0.0127(3) 0.0056(3) 0.000 0.000 0.000

loop_
_atom_type_symbol
_atom_type_description
_atom_type_scat_dispersion_real
_atom_type_scat_dispersion_imag
_atom_type_scat_source
Zn Zn 0.2839 1.4301 'International Tables Vol C Tables 4.2.6.8 and 6.1.1.4'
Te Te -0.5308 1.6751 'International Tables Vol C Tables 4.2.6.8 and 6.1.1.4'
Cs Cs -0.3680 2.1192 'International Tables Vol C Tables 4.2.6.8 and 6.1.1.4'
Nd Nd -0.1943 3.0179 'International Tables Vol C Tables 4.2.6.8 and 6.1.1.4'

loop_
_geom_angle_atom_site_label_1
_geom_angle_atom_site_label_2
_geom_angle_atom_site_label_3
_geom_angle
_geom_angle_site_symmetry_1
_geom_angle_site_symmetry_3
_geom_angle_publ_flag
Te2 Cs Te2 72.170(16) 5_455 5 ?
Te2 Cs Te1 143.455(9) 5_455 14_556 ?
Te2 Cs Te1 96.827(9) 5 14_556 ?
Te2 Cs Te1 143.455(9) 5_455 5 ?
Te2 Cs Te1 96.827(9) 5 5 ?
Te1 Cs Te1 70.941(14) 14_556 5 ?
Te2 Cs Te1 96.827(9) 5_455 5_455 ?
Te2 Cs Te1 143.455(9) 5 5_455 ?
Te1 Cs Te1 110.415(18) 14_556 5_455 ?
Te1 Cs Te1 71.056(12) 5 5_455 ?
Te2 Cs Te1 96.827(9) 5_455 14_456 ?
Te2 Cs Te1 143.455(9) 5 14_456 ?
Te1 Cs Te1 71.056(12) 14_556 14_456 ?
Te1 Cs Te1 110.415(18) 5 14_456 ?
Te1 Cs Te1 70.941(14) 5_455 14_456 ?
Te2 Cs Te1 67.792(8) 5_455 9_565 ?
Te2 Cs Te1 67.792(8) 5 9_565 ?
Te1 Cs Te1 141.240(6) 14_556 9_565 ?
Te1 Cs Te1 75.757(10) 5 9_565 ?
Te1 Cs Te1 75.757(10) 5_455 9_565 ?
Te1 Cs Te1 141.240(6) 14_456 9_565 ?
Te2 Cs Te1 67.792(8) 5_455 2_565 ?
Te2 Cs Te1 67.792(8) 5 2_565 ?
Te1 Cs Te1 75.757(10) 14_556 2_565 ?
Te1 Cs Te1 141.240(6) 5 2_565 ?
Te1 Cs Te1 141.240(6) 5_455 2_565 ?
Te1 Cs Te1 75.757(10) 14_456 2_565 ?
Te1 Cs Te1 124.231(18) 9_565 2_565 ?
Te2 Cs Zn 175.625(13) 5_455 5 ?
Te2 Cs Zn 112.205(12) 5 5 ?
Te1 Cs Zn 37.734(8) 14_556 5 ?
Te1 Cs Zn 37.734(8) 5 5 ?
Te1 Cs Zn 79.631(14) 5_455 5 ?
Te1 Cs Zn 79.631(14) 14_456 5 ?
Te1 Cs Zn 113.445(7) 9_565 5 ?
Te1 Cs Zn 113.445(7) 2_565 5 ?
Te2 Cs Zn 112.205(12) 5_455 5_455 ?
Te2 Cs Zn 175.625(13) 5 5_455 ?
Te1 Cs Zn 79.631(14) 14_556 5_455 ?
Te1 Cs Zn 79.631(14) 5 5_455 ?
Te1 Cs Zn 37.734(8) 5_455 5_455 ?
Te1 Cs Zn 37.734(8) 14_456 5_455 ?
Te1 Cs Zn 113.445(7) 9_565 5_455 ?
Te1 Cs Zn 113.445(7) 2_565 5_455 ?
Zn Cs Zn 63.421(19) 5 5_455 ?
Te2 Cs Cs 126.085(8) 5_455 1_655 ?
Te2 Cs Cs 53.915(8) 5 1_655 ?
Te1 Cs Cs 54.472(6) 14_556 1_655 ?
Te1 Cs Cs 54.472(6) 5 1_655 ?
Te1 Cs Cs 125.528(6) 5_455 1_655 ?
Te1 Cs Cs 125.528(6) 14_456 1_655 ?
Te1 Cs Cs 90.0 9_565 1_655 ?
Te1 Cs Cs 90.0 2_565 1_655 ?
Zn Cs Cs 58.290(9) 5 1_655 ?
Zn Cs Cs 121.710(9) 5_455 1_655 ?
Te2 Cs Cs 53.915(8) 5_455 1_455 ?
Te2 Cs Cs 126.085(8) 5 1_455 ?
Te1 Cs Cs 125.528(6) 14_556 1_455 ?
Te1 Cs Cs 125.528(6) 5 1_455 ?
Te1 Cs Cs 54.472(6) 5_455 1_455 ?
Te1 Cs Cs 54.472(6) 14_456 1_455 ?
Te1 Cs Cs 90.0 9_565 1_455 ?
Te1 Cs Cs 90.0 2_565 1_455 ?
Zn Cs Cs 121.710(9) 5 1_455 ?
Zn Cs Cs 58.290(9) 5_455 1_455 ?
Cs Cs Cs 180.00(3) 1_655 1_455 ?
Te2 Nd Te2 180.0 9 . ?
Te2 Nd Te1 90.747(10) 9 5_445 ?
Te2 Nd Te1 89.253(10) . 5_445 ?
Te2 Nd Te1 89.253(10) 9 13 ?
Te2 Nd Te1 90.747(10) . 13 ?
Te1 Nd Te1 180.000(16) 5_445 13 ?
Te2 Nd Te1 90.747(10) 9 5_545 ?
Te2 Nd Te1 89.253(10) . 5_545 ?
Te1 Nd Te1 90.517(13) 5_445 5_545 ?
Te1 Nd Te1 89.483(13) 13 5_545 ?
Te2 Nd Te1 89.253(10) 9 13_455 ?
Te2 Nd Te1 90.747(10) . 13_455 ?
Te1 Nd Te1 89.483(13) 5_445 13_455 ?
Te1 Nd Te1 90.517(13) 13 13_455 ?
Te1 Nd Te1 180.000(10) 5_545 13_455 ?
Te1 Zn Te1 114.97(4) . 10_556 ?
Te1 Zn Te2 108.603(7) . 5 ?
Te1 Zn Te2 108.603(7) 10_556 5 ?
Te1 Zn Te2 108.603(7) . 5_455 ?
Te1 Zn Te2 108.603(7) 10_556 5_455 ?
Te2 Zn Te2 107.19(4) 5 5_455 ?
Te1 Zn Cs 62.788(19) . 5_445 ?
Te1 Zn Cs 62.788(19) 10_556 5_445 ?
Te2 Zn Cs 158.12(3) 5 5_445 ?
Te2 Zn Cs 94.695(15) 5_455 5_445 ?
Te1 Zn Cs 62.788(19) . 5_545 ?
Te1 Zn Cs 62.788(19) 10_556 5_545 ?
Te2 Zn Cs 94.695(15) 5 5_545 ?
Te2 Zn Cs 158.12(3) 5_455 5_545 ?
Cs Zn Cs 63.421(19) 5_445 5_545 ?
Zn Te1 Nd 80.784(16) . 5 ?
Zn Te1 Nd 80.784(16) . 5_455 ?
Nd Te1 Nd 90.517(13) 5 5_455 ?
Zn Te1 Cs 79.478(19) . 5_445 ?
Nd Te1 Cs 157.990(12) 5 5_445 ?
Nd Te1 Cs 95.832(9) 5_455 5_445 ?
Zn Te1 Cs 79.478(19) . 5_545 ?
Nd Te1 Cs 95.832(9) 5 5_545 ?
Nd Te1 Cs 157.990(12) 5_455 5_545 ?
Cs Te1 Cs 71.056(12) 5_445 5_545 ?
Zn Te1 Cs 175.37(2) . 9_565 ?
Nd Te1 Cs 95.986(10) 5 9_565 ?
Nd Te1 Cs 95.986(10) 5_455 9_565 ?
Cs Te1 Cs 104.243(10) 5_445 9_565 ?
Cs Te1 Cs 104.243(10) 5_545 9_565 ?
Zn Te2 Zn 107.19(4) 5_445 5_545 ?
Zn Te2 Nd 79.259(9) 5_445 . ?
Zn Te2 Nd 79.259(9) 5_545 . ?
Zn Te2 Nd 79.259(9) 5_445 2 ?
Zn Te2 Nd 79.259(9) 5_545 2 ?
Nd Te2 Nd 143.395(19) . 2 ?
Zn Te2 Cs 162.49(2) 5_445 5_545 ?
Zn Te2 Cs 90.32(2) 5_545 5_545 ?
Nd Te2 Cs 104.701(7) . 5_545 ?
Nd Te2 Cs 104.701(7) 2 5_545 ?
Zn Te2 Cs 90.32(2) 5_445 5_445 ?
Zn Te2 Cs 162.49(2) 5_545 5_445 ?
Nd Te2 Cs 104.701(7) . 5_445 ?
Nd Te2 Cs 104.701(7) 2 5_445 ?
Cs Te2 Cs 72.170(16) 5_545 5_445 ?

loop_
_geom_bond_atom_site_label_1
_geom_bond_atom_site_label_2
_geom_bond_distance
_geom_bond_site_symmetry_2
_geom_bond_publ_flag
Cs Te2 3.7948(7) 5_455 ?
Cs Te2 3.7948(7) 5 ?
Cs Te1 3.8463(5) 14_556 ?
Cs Te1 3.8463(5) 5 ?
Cs Te1 3.8463(5) 5_455 ?
Cs Te1 3.8463(5) 14_456 ?
Cs Te1 4.1870(6) 9_565 ?
Cs Te1 4.1870(6) 2_565 ?
Cs Zn 4.2523(11) 5 ?
Cs Zn 4.2523(11) 5_455 ?
Cs Cs 4.4702(5) 1_655 ?
Cs Cs 4.4702(5) 1_455 ?
Nd Te2 3.1245(3) 9 ?
Nd Te2 3.1245(3) . ?
Nd Te1 3.1467(3) 5_445 ?
Nd Te1 3.1467(3) 13 ?
Nd Te1 3.1467(3) 5_545 ?
Nd Te1 3.1467(3) 13_455 ?
Zn Te1 2.6469(7) . ?
Zn Te1 2.6469(7) 10_556 ?
Zn Te2 2.7771(7) 5 ?
Zn Te2 2.7771(7) 5_455 ?
Zn Cs 4.2523(11) 5_445 ?
Zn Cs 4.2523(11) 5_545 ?
Te1 Nd 3.1467(3) 5 ?
Te1 Nd 3.1467(3) 5_455 ?
Te1 Cs 3.8463(5) 5_445 ?
Te1 Cs 3.8463(5) 5_545 ?
Te1 Cs 4.1870(6) 9_565 ?
Te2 Zn 2.7771(7) 5_445 ?
Te2 Zn 2.7771(7) 5_545 ?
Te2 Nd 3.1245(3) 2 ?
Te2 Cs 3.7948(7) 5_545 ?
Te2 Cs 3.7948(7) 5_445 ?
